data_1527814
loop_
_publ_author_name
'Mikhailov, Yu.N.'
'Kokh, L.A.'
'Kuznetsov, V.G.'
'Sokol, S.K.'
'Grevtseva, T.G.'
'Ellert, G.V.'

_publ_section_title
;
 Synthesis and crystal structure of potassium trisulfatouranylate K4 (U O2
 (S O4)3)
;
_journal_name_full
;
Koordinatsionnaya Khimiya (= Coordination Chemistry (USSR))
;
_journal_page_first 508
_journal_page_last 513
_journal_volume 3
_journal_year 1977
_chemical_formula_sum 'K4 O14 S3 U'
_chemical_name_systematic 'K4 (U O2 (S O4)3)'
_space_group_IT_number 62
_symmetry_space_group_name_Hall '-P 2ac 2n'
_symmetry_space_group_name_H-M 'P n m a'
_cell_angle_alpha 90
_cell_angle_beta 90
_cell_angle_gamma 90
_cell_formula_units_Z 8
_cell_length_a 13.053
_cell_length_b 23.2
_cell_length_c 9.379
_cell_volume 2840.239
_citation_journal_id_ASTM KOKHDC
_cod_data_source_file Mikhailov_KOKHDC_1977_878.cif
_cod_data_source_block K4O14S3U1
_cod_original_formula_sum 'K4 O14 S3 U1'
_cod_database_code 1527814

loop_
_symmetry_equiv_pos_as_xyz
x,y,z
-x+1/2,-y,z+1/2
x+1/2,-y+1/2,-z+1/2
-x,y+1/2,-z
-x,-y,-z
x-1/2,y,-z-1/2
-x-1/2,y-1/2,z-1/2
x,-y-1/2,z

loop_
_atom_site_label
_atom_site_type_symbol
_atom_site_fract_x
_atom_site_fract_y
_atom_site_fract_z
_atom_site_occupancy
_atom_site_U_iso_or_equiv
O15 O-2 0.34 0.088 -0.043 1 0.0
K4 K+1 0.182 0.25 0.377 1 0.0
K3 K+1 0.439 0.126 0.36 1 0.0
S1 S+6 0.076 0.057 -0.143 1 0.0
O14 O-2 0.291 0.198 -0.181 1 0.0
S3 S+6 0.405 0.25 0.141 1 0.0
K2 K+1 0.289 0.027 0.669 1 0.0
O1 O-2 0.088 0.001 -0.218 1 0.0
S2 S+6 0.179 0.098 0.379 1 0.0
K5 K+1 0.007 0.172 0.655 1 0.0
O11 O-2 0.344 0.196 0.127 1 0.0
O16 O-2 0.116 0.187 0.035 1 0.0
K1 K+1 0 0 0.5 1 0.0
O9 O-2 0.483 0.25 0.028 1 0.0
O12 O-2 0.163 0.25 -0.311 1 0.0
O4 O-2 -0.034 0.075 -0.149 1 0.0
O5 O-2 0.174 0.038 0.438 1 0.0
O8 O-2 0.236 0.135 0.485 1 0.0
O10 O-2 0.454 0.25 0.282 1 0.0
U1 U+6 0.2322 0.1369 0.001 1 0.0
O2 O-2 0.109 0.053 0.006 1 0.0
S4 S+6 0.271 0.25 -0.263 1 0.0
O13 O-2 0.339 0.25 -0.39 1 0.0
O6 O-2 0.234 0.096 0.242 1 0.0
O7 O-2 0.075 0.122 0.363 1 0.0
O3 O-2 0.14 0.1 -0.221 1 0.0
